data_2218748
loop_
_publ_author_name
'Habib, Hesham A.'
'Janiak, Christoph'

_publ_section_title
;
 Benzene-1,3,5-tricarboxylic
 acid--1,2-bis(1,2,4-triazol-4-yl)ethane--water (4/1/2)
;
_journal_coeditor_code KJ2089
_journal_issue 7
_journal_name_full 'Acta Crystallographica Section E'
_journal_page_first o1199
_journal_paper_doi 10.1107/S1600536808015808
_journal_volume 64
_journal_year 2008
_chemical_formula_iupac '4C9 H6 O6 , C6 H8 N6 , 2H2 O'
_chemical_formula_moiety '4C9 H6 O6 , C6 H8 N6 , 2H2 O'
_chemical_formula_sum 'C21 H18 N3 O13'
_chemical_formula_weight 1040.76
_chemical_name_systematic
;
benzene-1,3,5-tricarboxylic acid--1,2-bis(1,2,4-triazol-4-yl)ethane--water
(4/1/2)
;
_space_group_IT_number 2
_symmetry_cell_setting triclinic
_symmetry_space_group_name_Hall '-P 1'
_symmetry_space_group_name_H-M 'P -1'
_atom_sites_solution_hydrogens geom
_atom_sites_solution_primary direct
_atom_sites_solution_secondary difmap
_audit_creation_method SHELXL97
_cell_angle_alpha 108.8010(10)
_cell_angle_beta 98.7370(10)
_cell_angle_gamma 113.3400(10)
_cell_formula_units_Z 1
_cell_length_a 9.79890(10)
_cell_length_b 10.7511(2)
_cell_length_c 12.6578(2)
_cell_measurement_reflns_used 5028
_cell_measurement_temperature 203(2)
_cell_measurement_theta_max 31.5
_cell_measurement_theta_min 2.23
_cell_volume 1097.44(3)
_computing_cell_refinement 'SAINT (Bruker, 2006)'
_computing_data_collection 'APEX2 (Bruker, 2006)'
_computing_data_reduction 'SAINT (Bruker, 2006)'
_computing_molecular_graphics 'DIAMOND (Crystal Impact, 2006)'
_computing_publication_material 'publCIF (Westrip, 2008)'
_computing_structure_refinement 'SHELXL97 (Sheldrick, 2008)'
_computing_structure_solution 'SHELXS97 (Sheldrick, 2008)'
_diffrn_ambient_temperature 203(2)
_diffrn_measured_fraction_theta_full 0.997
_diffrn_measured_fraction_theta_max 0.997
_diffrn_measurement_device_type 'Bruker APEXII CCD area-detector'
_diffrn_measurement_method \w
_diffrn_radiation_monochromator graphite
_diffrn_radiation_source 'fine-focus sealed tube'
_diffrn_radiation_type MoK\a
_diffrn_radiation_wavelength 0.71073
_diffrn_reflns_av_R_equivalents 0.0360
_diffrn_reflns_av_sigmaI/netI 0.0361
_diffrn_reflns_limit_h_max 12
_diffrn_reflns_limit_h_min -12
_diffrn_reflns_limit_k_max 13
_diffrn_reflns_limit_k_min -13
_diffrn_reflns_limit_l_max 16
_diffrn_reflns_limit_l_min -16
_diffrn_reflns_number 20984
_diffrn_reflns_theta_full 27.10
_diffrn_reflns_theta_max 27.10
_diffrn_reflns_theta_min 1.79
_exptl_absorpt_coefficient_mu 0.134
_exptl_absorpt_correction_T_max 0.9973
_exptl_absorpt_correction_T_min 0.9522
_exptl_absorpt_correction_type multi-scan
_exptl_absorpt_process_details '(SADABS; Sheldrick, 1996)'
_exptl_crystal_colour colourless
_exptl_crystal_density_diffrn 1.575
_exptl_crystal_density_method 'not measured'
_exptl_crystal_description needle
_exptl_crystal_F_000 538
_exptl_crystal_size_max 0.37
_exptl_crystal_size_mid 0.05
_exptl_crystal_size_min 0.02
_refine_diff_density_max 0.246
_refine_diff_density_min -0.244
_refine_ls_extinction_method none
_refine_ls_goodness_of_fit_ref 1.019
_refine_ls_hydrogen_treatment mixed
_refine_ls_matrix_type full
_refine_ls_number_parameters 359
_refine_ls_number_reflns 4824
_refine_ls_number_restraints 0
_refine_ls_restrained_S_all 1.019
_refine_ls_R_factor_all 0.0670
_refine_ls_R_factor_gt 0.0412
_refine_ls_shift/su_max 0.000
_refine_ls_shift/su_mean 0.000
_refine_ls_structure_factor_coef Fsqd
_refine_ls_weighting_details 'calc w = 1/[\s^2^(Fo^2^)+(0.0562P)^2^+0.0985P] where P=(Fo^2^+2Fc^2^)/3'
_refine_ls_weighting_scheme calc
_refine_ls_wR_factor_gt 0.0950
_refine_ls_wR_factor_ref 0.1046
_reflns_number_gt 3452
_reflns_number_total 4824
_reflns_threshold_expression I>2\s(I)
_cod_data_source_file kj2089.cif
_cod_data_source_block I
_cod_database_code 2218748
_cod_database_fobs_code 2218748

loop_
_symmetry_equiv_pos_as_xyz
'x, y, z'
'-x, -y, -z'

loop_
_atom_site_type_symbol
_atom_site_label
_atom_site_fract_x
_atom_site_fract_y
_atom_site_fract_z
_atom_site_U_iso_or_equiv
_atom_site_adp_type
_atom_site_calc_flag
_atom_site_refinement_flags
_atom_site_occupancy
O O1 1.35077(13) 0.71622(12) 0.20868(9) 0.0281(3) Uani d . 1
O O2 1.12433(15) 0.50380(13) 0.11195(10) 0.0342(3) Uani d . 1
H H2 1.169(2) 0.490(2) 0.0526(19) 0.051 Uiso d . 1
O O3 0.72628(14) 0.32810(13) 0.28747(10) 0.0357(3) Uani d . 1
O O4 0.75183(14) 0.47603(13) 0.46864(10) 0.0295(3) Uani d . 1
H H4 0.658(3) 0.402(2) 0.4509(17) 0.044 Uiso d . 1
O O5 1.23563(17) 0.97506(14) 0.69889(11) 0.0479(4) Uani d . 1
O O6 1.41605(14) 1.03213(13) 0.61107(11) 0.0335(3) Uani d . 1
H H6 1.473(3) 1.117(2) 0.6791(19) 0.050 Uiso d . 1
C C1 1.15857(19) 0.65177(17) 0.30595(13) 0.0226(3) Uani d . 1
C C2 1.01588(19) 0.54260(17) 0.29865(13) 0.0241(4) Uani d . 1
H H2A 0.9603 0.4520 0.2306 0.031(5) Uiso calc R 1
C C3 0.95434(19) 0.56593(17) 0.39110(13) 0.0224(3) Uani d . 1
C C4 1.03774(18) 0.69911(17) 0.49313(13) 0.0230(3) Uani d . 1
H H4A 0.9963 0.7159 0.5555 0.028 Uiso calc R 1
C C5 1.18299(19) 0.80705(17) 0.50200(13) 0.0228(3) Uani d . 1
C C6 1.24244(19) 0.78375(17) 0.40836(13) 0.0230(3) Uani d . 1
H H6A 1.3397 0.8576 0.4144 0.028 Uiso calc R 1
C C7 1.22269(19) 0.62928(17) 0.20573(13) 0.0235(3) Uani d . 1
C C8 0.79976(19) 0.44429(17) 0.37606(14) 0.0237(3) Uani d . 1
C C9 1.2777(2) 0.94488(18) 0.61364(14) 0.0260(4) Uani d . 1
O O7 0.23309(14) 0.11931(13) 0.42638(10) 0.0327(3) Uani d . 1
H H7 0.230(2) 0.064(2) 0.349(2) 0.049 Uiso d . 1
O O8 0.47138(14) 0.26410(13) 0.43007(10) 0.0369(3) Uani d . 1
O O9 0.82100(16) 0.72343(14) 0.77430(11) 0.0405(3) Uani d . 1
H H9 0.916(3) 0.808(3) 0.814(2) 0.061 Uiso d . 1
O O10 0.75891(16) 0.79239(14) 0.93837(11) 0.0487(4) Uani d . 1
O O11 0.23548(16) 0.46243(14) 0.93776(11) 0.0443(4) Uani d . 1
O O12 0.10133(15) 0.22723(13) 0.79990(11) 0.0360(3) Uani d . 1
H H12 0.029(3) 0.214(2) 0.8372(19) 0.054 Uiso d . 1
C C11 0.40237(18) 0.33372(17) 0.60392(13) 0.0226(3) Uani d . 1
C C12 0.54215(19) 0.46733(17) 0.66014(14) 0.0248(4) Uani d . 1
H H12A 0.6137 0.4932 0.6193 0.030 Uiso calc R 1
C C13 0.57695(19) 0.56305(17) 0.77641(14) 0.0252(4) Uani d . 1
C C14 0.47026(19) 0.52582(17) 0.83609(14) 0.0259(4) Uani d . 1
H H14A 0.4929 0.5908 0.9144 0.031 Uiso calc R 1
C C15 0.33011(19) 0.39277(17) 0.78027(14) 0.0242(4) Uani d . 1
C C16 0.29563(19) 0.29562(17) 0.66414(13) 0.0226(3) Uani d . 1
H H16A 0.2012 0.2052 0.6267 0.027 Uiso calc R 1
C C17 0.37241(19) 0.23634(17) 0.47946(14) 0.0255(4) Uani d . 1
C C18 0.7287(2) 0.70561(18) 0.83851(15) 0.0295(4) Uani d . 1
C C19 0.2168(2) 0.36255(19) 0.84716(14) 0.0276(4) Uani d . 1
O O13 1.09496(16) 0.94370(15) 0.86765(12) 0.0442(4) Uani d . 1
H H13A 1.134(3) 1.031(3) 0.932(2) 0.066 Uiso d . 1
H H13B 1.129(3) 0.959(3) 0.813(2) 0.066 Uiso d . 1
C C21 0.2033(2) -0.17823(19) 0.03864(14) 0.0307(4) Uani d . 1
H H21A 0.1519 -0.2613 -0.0349 0.037 Uiso calc R 1
C C22 0.3793(2) 0.02501(18) 0.18472(14) 0.0277(4) Uani d . 1
H H22A 0.4747 0.1115 0.2332 0.033 Uiso calc R 1
C C23 0.4714(2) -0.0680(2) 0.01332(16) 0.0338(4) Uani d . 1
H H23A 0.4241 -0.1585 -0.0605 0.041 Uiso calc R 1
H H23B 0.5608 -0.0657 0.0623 0.041 Uiso calc R 1
N N1 0.25099(16) -0.01876(15) 0.21283(12) 0.0281(3) Uani d . 1
N N2 0.13810(16) -0.14927(15) 0.11899(12) 0.0293(3) Uani d . 1
N N3 0.35506(16) -0.07258(15) 0.07521(11) 0.0272(3) Uani d . 1

loop_
_atom_site_aniso_label
_atom_site_aniso_U_11
_atom_site_aniso_U_22
_atom_site_aniso_U_33
_atom_site_aniso_U_12
_atom_site_aniso_U_13
_atom_site_aniso_U_23
O1 0.0239(6) 0.0268(6) 0.0238(6) 0.0049(5) 0.0126(5) 0.0063(5)
O2 0.0292(7) 0.0311(7) 0.0215(6) 0.0013(6) 0.0140(5) 0.0010(5)
O3 0.0264(7) 0.0300(7) 0.0276(7) -0.0011(6) 0.0100(5) 0.0032(6)
O4 0.0195(6) 0.0265(6) 0.0300(6) 0.0014(5) 0.0130(5) 0.0073(5)
O5 0.0467(9) 0.0343(7) 0.0338(7) 0.0005(6) 0.0268(7) -0.0017(6)
O6 0.0236(7) 0.0270(6) 0.0248(6) -0.0018(5) 0.0099(5) -0.0015(5)
C1 0.0207(8) 0.0239(8) 0.0197(8) 0.0080(7) 0.0084(7) 0.0075(7)
C2 0.0208(9) 0.0237(8) 0.0187(8) 0.0054(7) 0.0065(7) 0.0049(7)
C3 0.0187(8) 0.0223(8) 0.0225(8) 0.0070(7) 0.0074(7) 0.0081(7)
C4 0.0209(8) 0.0235(8) 0.0221(8) 0.0079(7) 0.0111(7) 0.0082(7)
C5 0.0207(9) 0.0219(8) 0.0228(8) 0.0079(7) 0.0091(7) 0.0078(7)
C6 0.0178(8) 0.0226(8) 0.0229(8) 0.0050(7) 0.0093(7) 0.0076(7)
C7 0.0211(9) 0.0219(8) 0.0209(8) 0.0058(7) 0.0084(7) 0.0065(7)
C8 0.0191(8) 0.0245(8) 0.0240(8) 0.0069(7) 0.0083(7) 0.0100(7)
C9 0.0248(9) 0.0218(8) 0.0250(8) 0.0062(7) 0.0131(7) 0.0065(7)
O7 0.0237(7) 0.0300(6) 0.0214(6) -0.0013(5) 0.0110(5) 0.0004(5)
O8 0.0273(7) 0.0332(7) 0.0261(6) -0.0017(6) 0.0167(6) 0.0013(5)
O9 0.0282(7) 0.0291(7) 0.0359(7) -0.0047(6) 0.0161(6) 0.0014(6)
O10 0.0416(8) 0.0347(7) 0.0305(7) -0.0044(6) 0.0152(6) -0.0049(6)
O11 0.0399(8) 0.0402(8) 0.0307(7) 0.0046(6) 0.0237(6) 0.0018(6)
O12 0.0269(7) 0.0324(7) 0.0349(7) 0.0026(6) 0.0202(6) 0.0079(6)
C11 0.0199(9) 0.0220(8) 0.0225(8) 0.0073(7) 0.0090(7) 0.0081(7)
C12 0.0223(9) 0.0240(8) 0.0255(8) 0.0077(7) 0.0123(7) 0.0095(7)
C13 0.0234(9) 0.0218(8) 0.0242(8) 0.0072(7) 0.0094(7) 0.0063(7)
C14 0.0243(9) 0.0239(8) 0.0220(8) 0.0075(7) 0.0101(7) 0.0051(7)
C15 0.0223(9) 0.0251(8) 0.0245(8) 0.0096(7) 0.0109(7) 0.0101(7)
C16 0.0197(8) 0.0208(8) 0.0223(8) 0.0060(7) 0.0083(7) 0.0072(7)
C17 0.0219(9) 0.0237(8) 0.0240(8) 0.0051(7) 0.0104(7) 0.0082(7)
C18 0.0273(10) 0.0236(9) 0.0274(9) 0.0054(8) 0.0115(8) 0.0060(7)
C19 0.0242(9) 0.0311(9) 0.0227(8) 0.0092(8) 0.0109(7) 0.0094(7)
O13 0.0374(8) 0.0341(7) 0.0289(7) -0.0054(6) 0.0157(6) 0.0019(6)
C21 0.0262(9) 0.0272(9) 0.0209(8) 0.0011(7) 0.0097(7) 0.0032(7)
C22 0.0236(9) 0.0258(8) 0.0229(8) 0.0040(7) 0.0103(7) 0.0062(7)
C23 0.0336(10) 0.0365(10) 0.0329(9) 0.0138(8) 0.0233(8) 0.0144(8)
N1 0.0233(8) 0.0249(7) 0.0228(7) 0.0023(6) 0.0103(6) 0.0049(6)
N2 0.0223(8) 0.0280(7) 0.0234(7) 0.0022(6) 0.0105(6) 0.0053(6)
N3 0.0239(8) 0.0268(7) 0.0235(7) 0.0055(6) 0.0132(6) 0.0079(6)

loop_
_atom_type_symbol
_atom_type_description
_atom_type_scat_dispersion_real
_atom_type_scat_dispersion_imag
_atom_type_scat_source
C C 0.0033 0.0016 'International Tables Vol C Tables 4.2.6.8 and 6.1.1.4'
H H 0.0000 0.0000 'International Tables Vol C Tables 4.2.6.8 and 6.1.1.4'
N N 0.0061 0.0033 'International Tables Vol C Tables 4.2.6.8 and 6.1.1.4'
O O 0.0106 0.0060 'International Tables Vol C Tables 4.2.6.8 and 6.1.1.4'

loop_
_geom_angle_atom_site_label_1
_geom_angle_atom_site_label_2
_geom_angle_atom_site_label_3
_geom_angle_site_symmetry_1
_geom_angle_site_symmetry_3
_geom_angle
C7 O2 H2 . . 110.6(13)
C8 O4 H4 . . 107.2(13)
C9 O6 H6 . . 112.6(13)
C2 C1 C6 . . 119.32(14)
C2 C1 C7 . . 120.95(14)
C6 C1 C7 . . 119.73(14)
C1 C2 C3 . . 120.72(14)
C1 C2 H2A . . 119.6
C3 C2 H2A . . 119.6
C2 C3 C4 . . 119.85(14)
C2 C3 C8 . . 117.56(14)
C4 C3 C8 . . 122.59(14)
C5 C4 C3 . . 119.53(14)
C5 C4 H4A . . 120.2
C3 C4 H4A . . 120.2
C6 C5 C4 . . 120.21(14)
C6 C5 C9 . . 119.87(14)
C4 C5 C9 . . 119.88(13)
C1 C6 C5 . . 120.34(14)
C1 C6 H6A . . 119.8
C5 C6 H6A . . 119.8
O1 C7 O2 . . 123.19(14)
O1 C7 C1 . . 124.36(15)
O2 C7 C1 . . 112.45(13)
O3 C8 O4 . . 123.84(15)
O3 C8 C3 . . 123.02(14)
O4 C8 C3 . . 113.14(14)
O5 C9 O6 . . 122.58(16)
O5 C9 C5 . . 124.55(15)
O6 C9 C5 . . 112.86(13)
C17 O7 H7 . . 107.8(13)
C18 O9 H9 . . 112.4(14)
C19 O12 H12 . . 113.6(14)
C12 C11 C16 . . 119.86(14)
C12 C11 C17 . . 117.73(14)
C16 C11 C17 . . 122.41(14)
C11 C12 C13 . . 120.45(14)
C11 C12 H12A . . 119.8
C13 C12 H12A . . 119.8
C14 C13 C12 . . 119.73(15)
C14 C13 C18 . . 119.44(14)
C12 C13 C18 . . 120.83(14)
C13 C14 C15 . . 120.10(15)
C13 C14 H14A . . 120.0
C15 C14 H14A . . 120.0
C14 C15 C16 . . 120.34(14)
C14 C15 C19 . . 117.53(14)
C16 C15 C19 . . 122.06(15)
C15 C16 C11 . . 119.51(15)
C15 C16 H16A . . 120.2
C11 C16 H16A . . 120.2
O8 C17 O7 . . 122.24(14)
O8 C17 C11 . . 122.17(15)
O7 C17 C11 . . 115.59(13)
O10 C18 O9 . . 125.16(16)
O10 C18 C13 . . 121.74(15)
O9 C18 C13 . . 113.10(14)
O11 C19 O12 . . 125.08(15)
O11 C19 C15 . . 120.02(15)
O12 C19 C15 . . 114.90(14)
H13A O13 H13B . . 110(2)
N2 C21 N3 . . 110.82(14)
N2 C21 H21A . . 124.6
N3 C21 H21A . . 124.6
N1 C22 N3 . . 110.10(15)
N1 C22 H22A . . 124.9
N3 C22 H22A . . 124.9
N3 C23 C23 . 2_655 111.15(18)
N3 C23 H23A . . 109.4
C23 C23 H23A 2_655 . 109.4
N3 C23 H23B . . 109.4
C23 C23 H23B 2_655 . 109.4
H23A C23 H23B . . 108.0
C22 N1 N2 . . 107.37(13)
C21 N2 N1 . . 106.94(13)
C21 N3 C22 . . 104.77(13)
C21 N3 C23 . . 127.89(14)
C22 N3 C23 . . 127.25(14)

loop_
_geom_bond_atom_site_label_1
_geom_bond_atom_site_label_2
_geom_bond_site_symmetry_2
_geom_bond_distance
O1 C7 . 1.2182(19)
O2 C7 . 1.3221(19)
O2 H2 . 0.92(2)
O3 C8 . 1.2147(19)
O4 C8 . 1.3217(19)
O4 H4 . 0.88(2)
O5 C9 . 1.2065(19)
O6 C9 . 1.3204(19)
O6 H6 . 0.91(2)
C1 C2 . 1.390(2)
C1 C6 . 1.391(2)
C1 C7 . 1.492(2)
C2 C3 . 1.393(2)
C2 H2A . 0.9400
C3 C4 . 1.395(2)
C3 C8 . 1.491(2)
C4 C5 . 1.394(2)
C4 H4A . 0.9400
C5 C6 . 1.393(2)
C5 C9 . 1.489(2)
C6 H6A . 0.9400
O7 C17 . 1.3090(19)
O7 H7 . 0.96(2)
O8 C17 . 1.2230(18)
O9 C18 . 1.304(2)
O9 H9 . 0.91(3)
O10 C18 . 1.210(2)
O11 C19 . 1.2201(19)
O12 C19 . 1.298(2)
O12 H12 . 0.90(2)
C11 C12 . 1.390(2)
C11 C16 . 1.395(2)
C11 C17 . 1.489(2)
C12 C13 . 1.391(2)
C12 H12A . 0.9400
C13 C14 . 1.388(2)
C13 C18 . 1.497(2)
C14 C15 . 1.389(2)
C14 H14A . 0.9400
C15 C16 . 1.395(2)
C15 C19 . 1.494(2)
C16 H16A . 0.9400
O13 H13A . 0.91(2)
O13 H13B . 0.85(3)
C21 N2 . 1.300(2)
C21 N3 . 1.353(2)
C21 H21A . 0.9400
C22 N1 . 1.306(2)
C22 N3 . 1.358(2)
C22 H22A . 0.9400
C23 N3 . 1.472(2)
C23 C23 2_655 1.513(3)
C23 H23A . 0.9800
C23 H23B . 0.9800
N1 N2 . 1.3784(18)

loop_
_geom_hbond_atom_site_label_D
_geom_hbond_atom_site_label_H
_geom_hbond_atom_site_label_A
_geom_hbond_site_symmetry_A
_geom_hbond_distance_DH
_geom_hbond_distance_HA
_geom_hbond_distance_DA
_geom_hbond_angle_DHA
O2 H2 O11 1_654 0.92(2) 1.67(2) 2.594(2) 175(2)
O4 H4 O8 . 0.88(2) 1.75(2) 2.626(2) 174(2)
O6 H6 O1 2_876 0.91(2) 1.84(2) 2.699(2) 157(2)
O7 H7 N1 . 0.96(2) 1.75(2) 2.703(2) 172(2)
O9 H9 O13 . 0.91(3) 1.63(3) 2.531(2) 170(2)
O12 H12 N2 2_556 0.90(2) 1.76(2) 2.644(2) 167(2)
O13 H13A O10 2_777 0.91(2) 1.81(3) 2.711(2) 171(2)
O13 H13B O5 . 0.85(3) 1.92(3) 2.751(2) 167(2)
